data_4314383
loop_
_publ_author_name
'Eugen Stulz'
'Sonya M. Scott'
'Yiu-Fai Ng'
'Andrew D. Bond'
'Simon J. Teat'
'Scott L. Darling'
'Neil Feeder'
'Jeremy K. M. Sanders'

_publ_contact_author_address
;
   Syydansk Universitet
   Kemisk Institut
   Campusvej 55
   5230 Odense
   DENMARK
;
_publ_contact_author_email adb@chem.sdu.dk
_publ_contact_author_fax '+45 6550 2509'
_publ_contact_author_name 'Andrew D. Bond'
_publ_contact_author_phone '+45 6615 8780'
_publ_section_title
;
 Construction of Multiporphyrin Arrays Using Ruthenium and Rhodium
 Coordination to Phosphines
;
_journal_name_full 'Inorganic Chemistry'
_journal_page_first 6564
_journal_page_last 6574
_journal_paper_doi 10.1021/ic034699w
_journal_volume 42
_journal_year 2003
_chemical_formula_moiety 'C82 H101 N4 P Zn'
_chemical_formula_sum 'C82 H101 N4 P Zn'
_chemical_formula_weight 1239.01
_space_group_IT_number 148
_symmetry_cell_setting trigonal
_symmetry_space_group_name_Hall '-R 3'
_symmetry_space_group_name_H-M 'R -3 :H'
_atom_sites_solution_hydrogens geom
_atom_sites_solution_primary direct
_atom_sites_solution_secondary difmap
_cell_angle_alpha 90.00
_cell_angle_beta 90.00
_cell_angle_gamma 120.00
_cell_formula_units_Z 18
_cell_length_a 47.5116(12)
_cell_length_b 47.5116(12)
_cell_length_c 17.9975(3)
_cell_measurement_reflns_used 24616
_cell_measurement_temperature 230(2)
_cell_measurement_theta_max 22.46
_cell_measurement_theta_min 1.00
_cell_volume 35183.7(14)
_computing_cell_refinement 'HKL Scalepack (Otwinowski & Minor, 1997)'
_computing_data_collection 'Collect (Nonius, 1998)'
_computing_data_reduction
;
   HKL Denzo and Scalepack (Otwinowski & Minor, 1997)
;
_computing_molecular_graphics 'SHELXTL v6.12 (Bruker AXS, 2001)'
_computing_publication_material 'SHELXTL v6.12 (Bruker AXS, 2001)'
_computing_structure_refinement 'SHELXTL v6.12 (Bruker AXS, 2001)'
_computing_structure_solution 'SIR-92 (Altomare et al., 1994)'
_diffrn_ambient_temperature 230(2)
_diffrn_measured_fraction_theta_full 0.982
_diffrn_measured_fraction_theta_max 0.982
_diffrn_measurement_device_type 'Nonius KappaCCD'
_diffrn_measurement_method 'Thin slice \w and \f scans'
_diffrn_radiation_monochromator graphite
_diffrn_radiation_source 'fine-focus sealed tube'
_diffrn_radiation_type MoK\a
_diffrn_radiation_wavelength 0.7107
_diffrn_reflns_av_R_equivalents 0.0710
_diffrn_reflns_av_sigmaI/netI 0.0598
_diffrn_reflns_limit_h_max 38
_diffrn_reflns_limit_h_min -51
_diffrn_reflns_limit_k_max 51
_diffrn_reflns_limit_k_min -50
_diffrn_reflns_limit_l_max 19
_diffrn_reflns_limit_l_min -14
_diffrn_reflns_number 54285
_diffrn_reflns_theta_full 23.25
_diffrn_reflns_theta_max 23.25
_diffrn_reflns_theta_min 3.57
_diffrn_standards_number 0
_exptl_absorpt_coefficient_mu 0.376
_exptl_absorpt_correction_T_max 0.893
_exptl_absorpt_correction_T_min 0.873
_exptl_absorpt_correction_type multi-scan
_exptl_absorpt_process_details 'Sortav Blessing (1995)'
_exptl_crystal_colour red
_exptl_crystal_density_diffrn 1.053
_exptl_crystal_density_method 'not measured'
_exptl_crystal_description block
_exptl_crystal_F_000 11988
_exptl_crystal_size_max 0.35
_exptl_crystal_size_mid 0.35
_exptl_crystal_size_min 0.30
_refine_diff_density_max 1.496
_refine_diff_density_min -1.428
_refine_diff_density_rms 0.091
_refine_ls_extinction_method none
_refine_ls_goodness_of_fit_ref 1.033
_refine_ls_hydrogen_treatment constr
_refine_ls_matrix_type full
_refine_ls_number_parameters 691
_refine_ls_number_reflns 11038
_refine_ls_number_restraints 57
_refine_ls_restrained_S_all 1.042
_refine_ls_R_factor_all 0.1287
_refine_ls_R_factor_gt 0.0937
_refine_ls_shift/su_max 5.198
_refine_ls_shift/su_mean 0.043
_refine_ls_structure_factor_coef Fsqd
_refine_ls_weighting_details 'calc w=1/[\s^2^(Fo^2^)+(0.1833P)^2^+182.3705P] where P=(Fo^2^+2Fc^2^)/3'
_refine_ls_weighting_scheme calc
_refine_ls_wR_factor_gt 0.2656
_refine_ls_wR_factor_ref 0.2969
_reflns_number_gt 7715
_reflns_number_total 11038
_reflns_threshold_expression I>2\s(I)
_cod_data_source_file ic034699wsi20030625_112930_3.cif
_cod_data_source_block js0110
_cod_original_sg_symbol_H-M 'R -3'
_cod_database_code 4314383

loop_
_symmetry_equiv_pos_as_xyz
'x, y, z'
'-y, x-y, z'
'-x+y, -x, z'
'x+2/3, y+1/3, z+1/3'
'-y+2/3, x-y+1/3, z+1/3'
'-x+y+2/3, -x+1/3, z+1/3'
'x+1/3, y+2/3, z+2/3'
'-y+1/3, x-y+2/3, z+2/3'
'-x+y+1/3, -x+2/3, z+2/3'
'-x, -y, -z'
'y, -x+y, -z'
'x-y, x, -z'
'-x+2/3, -y+1/3, -z+1/3'
'y+2/3, -x+y+1/3, -z+1/3'
'x-y+2/3, x+1/3, -z+1/3'
'-x+1/3, -y+2/3, -z+2/3'
'y+1/3, -x+y+2/3, -z+2/3'
'x-y+1/3, x+2/3, -z+2/3'

loop_
_atom_site_label
_atom_site_type_symbol
_atom_site_fract_x
_atom_site_fract_y
_atom_site_fract_z
_atom_site_U_iso_or_equiv
_atom_site_adp_type
_atom_site_occupancy
_atom_site_symmetry_multiplicity
_atom_site_calc_flag
_atom_site_refinement_flags
_atom_site_disorder_assembly
_atom_site_disorder_group
Zn1 Zn 0.443338(15) 0.464836(16) -0.44062(3) 0.0432(3) Uani 1 1 d . . .
P1 P 0.32719(4) 0.26081(4) -0.73225(8) 0.0442(4) Uani 1 1 d . . .
N1 N 0.47410(11) 0.45687(11) -0.5068(2) 0.0438(11) Uani 1 1 d . . .
N2 N 0.41505(11) 0.45651(11) -0.5332(2) 0.0448(12) Uani 1 1 d . . .
N3 N 0.41645(11) 0.48059(11) -0.3803(2) 0.0462(12) Uani 1 1 d . . .
N4 N 0.47491(11) 0.47969(11) -0.3525(2) 0.0446(12) Uani 1 1 d . . .
C1 C 0.50228(13) 0.45911(13) -0.4824(3) 0.0440(14) Uani 1 1 d . . .
C2 C 0.51545(13) 0.44706(14) -0.5376(3) 0.0449(14) Uani 1 1 d D B .
C3 C 0.49429(14) 0.43578(14) -0.5950(3) 0.0456(14) Uani 1 1 d . . .
C4 C 0.46808(14) 0.44228(13) -0.5761(3) 0.0420(13) Uani 1 1 d . . .
C5 C 0.44041(13) 0.43533(13) -0.6190(3) 0.0421(14) Uani 1 1 d . . .
C6 C 0.41683(14) 0.44340(14) -0.6012(3) 0.0475(15) Uani 1 1 d . . .
C7 C 0.39022(15) 0.44057(16) -0.6488(3) 0.0536(16) Uani 1 1 d . . .
C8 C 0.37306(15) 0.45098(17) -0.6093(3) 0.0569(17) Uani 1 1 d D D .
C9 C 0.38849(14) 0.46087(15) -0.5356(3) 0.0508(15) Uani 1 1 d . . .
C10 C 0.37735(15) 0.47133(16) -0.4788(3) 0.0545(16) Uani 1 1 d . . .
H10A H 0.3586 0.4726 -0.4893 0.065 Uiso 1 1 calc R . .
C11 C 0.38966(15) 0.48050(15) -0.4069(3) 0.0515(15) Uani 1 1 d . . .
C12 C 0.37553(16) 0.49124(16) -0.3508(3) 0.0568(16) Uani 1 1 d D . .
C13 C 0.39469(16) 0.49848(16) -0.2893(3) 0.0539(16) Uani 1 1 d . . .
C14 C 0.42022(14) 0.49101(14) -0.3078(3) 0.0470(15) Uani 1 1 d . . .
C15 C 0.44440(14) 0.49226(14) -0.2599(3) 0.0471(15) Uani 1 1 d . . .
C16 C 0.46990(14) 0.48662(14) -0.2801(3) 0.0483(15) Uani 1 1 d . . .
C17 C 0.49504(15) 0.48732(14) -0.2329(3) 0.0509(15) Uani 1 1 d . . .
C18 C 0.51545(15) 0.48245(15) -0.2772(3) 0.0522(16) Uani 1 1 d D . .
C19 C 0.50249(14) 0.47746(14) -0.3513(3) 0.0467(15) Uani 1 1 d . . .
C20 C 0.51524(14) 0.46958(14) -0.4118(3) 0.0485(15) Uani 1 1 d . . .
H20A H 0.5357 0.4716 -0.4040 0.058 Uiso 1 1 calc R . .
C21 C 0.49815(17) 0.41929(18) -0.6614(4) 0.0651(18) Uani 1 1 d . . .
H21A H 0.5165 0.4160 -0.6540 0.098 Uiso 1 1 calc R . .
H21B H 0.5019 0.4327 -0.7050 0.098 Uiso 1 1 calc R . .
H21C H 0.4786 0.3984 -0.6683 0.098 Uiso 1 1 calc R . .
C22 C 0.38262(19) 0.4298(2) -0.7280(4) 0.079(2) Uani 1 1 d . . .
H22A H 0.3661 0.4344 -0.7464 0.119 Uiso 1 1 calc R . .
H22B H 0.3747 0.4067 -0.7312 0.119 Uiso 1 1 calc R . .
H22C H 0.4021 0.4415 -0.7578 0.119 Uiso 1 1 calc R . .
C23 C 0.38828(19) 0.5110(2) -0.2181(4) 0.074(2) Uani 1 1 d . . .
H23A H 0.3689 0.5127 -0.2237 0.111 Uiso 1 1 calc R . .
H23B H 0.4067 0.5322 -0.2068 0.111 Uiso 1 1 calc R . .
H23C H 0.3851 0.4960 -0.1780 0.111 Uiso 1 1 calc R . .
C24 C 0.49969(17) 0.49232(19) -0.1494(3) 0.069(2) Uani 1 1 d . . .
H24A H 0.5204 0.4945 -0.1354 0.104 Uiso 1 1 calc R . .
H24B H 0.4823 0.4738 -0.1239 0.104 Uiso 1 1 calc R . .
H24C H 0.4994 0.5119 -0.1355 0.104 Uiso 1 1 calc R . .
C25 C 0.5462(2) 0.4452(2) -0.5290(6) 0.1091(8) Uiso 1 1 d D . .
H25A H 0.5608 0.4620 -0.4941 0.131 Uiso 1 1 calc R A 1
H25B H 0.5572 0.4495 -0.5771 0.131 Uiso 1 1 calc R A 1
C26 C 0.5389(2) 0.4118(2) -0.5005(6) 0.1255(9) Uiso 0.65 1 d PD B 1
H26A H 0.5291 0.4082 -0.4510 0.151 Uiso 0.65 1 calc PR B 1
H26B H 0.5231 0.3949 -0.5336 0.151 Uiso 0.65 1 calc PR B 1
C27 C 0.5694(3) 0.4091(5) -0.497(2) 0.1364(10) Uiso 0.65 1 d PD B 1
H27A H 0.5872 0.4295 -0.4767 0.164 Uiso 0.65 1 calc PR B 1
H27B H 0.5755 0.4064 -0.5471 0.164 Uiso 0.65 1 calc PR B 1
C28 C 0.5657(4) 0.3810(4) -0.4488(11) 0.1527(11) Uiso 0.65 1 d PD B 1
H28A H 0.5865 0.3813 -0.4474 0.183 Uiso 0.65 1 calc PR B 1
H28B H 0.5604 0.3840 -0.3979 0.183 Uiso 0.65 1 calc PR B 1
C29 C 0.5397(5) 0.3484(4) -0.4770(12) 0.1746(13) Uiso 0.65 1 d PD B 1
H29A H 0.5441 0.3457 -0.5289 0.209 Uiso 0.65 1 calc PR B 1
H29B H 0.5185 0.3472 -0.4747 0.209 Uiso 0.65 1 calc PR B 1
C30 C 0.5392(7) 0.3211(5) -0.4287(15) 0.2182(16) Uiso 0.65 1 d PD B 1
H30A H 0.5605 0.3288 -0.4070 0.327 Uiso 0.65 1 calc PR B 1
H30B H 0.5335 0.3023 -0.4595 0.327 Uiso 0.65 1 calc PR B 1
H30C H 0.5232 0.3153 -0.3894 0.327 Uiso 0.65 1 calc PR B 1
C26' C 0.5389(2) 0.4118(2) -0.5005(6) 0.1255(9) Uiso 0.35 1 d PD B 2
H26C H 0.5301 0.4087 -0.4501 0.151 Uiso 0.35 1 calc PR B 2
H26D H 0.5222 0.3949 -0.5322 0.151 Uiso 0.35 1 calc PR B 2
C27' C 0.5689(5) 0.4078(6) -0.500(4) 0.1364(10) Uiso 0.35 1 d PD B 2
H27C H 0.5832 0.4203 -0.4586 0.164 Uiso 0.35 1 calc PR B 2
H27D H 0.5810 0.4160 -0.5463 0.164 Uiso 0.35 1 calc PR B 2
C28' C 0.5579(6) 0.3717(6) -0.490(2) 0.1527(11) Uiso 0.35 1 d PD B 2
H28C H 0.5434 0.3632 -0.4473 0.183 Uiso 0.35 1 calc PR B 2
H28D H 0.5456 0.3598 -0.5344 0.183 Uiso 0.35 1 calc PR B 2
C29' C 0.5863(7) 0.3657(7) -0.480(3) 0.1746(13) Uiso 0.35 1 d PD B 2
H29C H 0.5989 0.3776 -0.4359 0.209 Uiso 0.35 1 calc PR B 2
H29D H 0.6006 0.3735 -0.5231 0.209 Uiso 0.35 1 calc PR B 2
C30' C 0.5731(11) 0.3293(8) -0.469(3) 0.2182(16) Uiso 0.35 1 d PD B 2
H30D H 0.5898 0.3241 -0.4831 0.327 Uiso 0.35 1 calc PR B 2
H30E H 0.5542 0.3172 -0.5007 0.327 Uiso 0.35 1 calc PR B 2
H30F H 0.5671 0.3235 -0.4178 0.327 Uiso 0.35 1 calc PR B 2
C31 C 0.3443(2) 0.4527(2) -0.6317(5) 0.1091(8) Uiso 1 1 d D . .
H31A H 0.3328 0.4530 -0.5867 0.131 Uiso 1 1 calc R C 1
H31B H 0.3297 0.4328 -0.6590 0.131 Uiso 1 1 calc R C 1
C32 C 0.3505(3) 0.4809(2) -0.6784(6) 0.1255(9) Uiso 0.50 1 d PD D 1
H32A H 0.3305 0.4764 -0.7038 0.151 Uiso 0.50 1 calc PR D 1
H32B H 0.3668 0.4845 -0.7162 0.151 Uiso 0.50 1 calc PR D 1
C33 C 0.3625(6) 0.5108(3) -0.6308(9) 0.1364(10) Uiso 0.50 1 d PD D 1
H33A H 0.3808 0.5132 -0.6010 0.164 Uiso 0.50 1 calc PR D 1
H33B H 0.3451 0.5074 -0.5963 0.164 Uiso 0.50 1 calc PR D 1
C34 C 0.3735(5) 0.5429(4) -0.6723(14) 0.1527(11) Uiso 0.50 1 d PD D 1
H34A H 0.3852 0.5612 -0.6381 0.183 Uiso 0.50 1 calc PR D 1
H34B H 0.3883 0.5451 -0.7127 0.183 Uiso 0.50 1 calc PR D 1
C35 C 0.3441(5) 0.5435(6) -0.7039(16) 0.1746(13) Uiso 0.50 1 d PD D 1
H35A H 0.3289 0.5405 -0.6637 0.209 Uiso 0.50 1 calc PR D 1
H35B H 0.3328 0.5257 -0.7394 0.209 Uiso 0.50 1 calc PR D 1
C36 C 0.3549(8) 0.5761(7) -0.7429(19) 0.2182(16) Uiso 0.50 1 d PD D 1
H36A H 0.3782 0.5873 -0.7506 0.327 Uiso 0.50 1 calc PR D 1
H36B H 0.3493 0.5894 -0.7122 0.327 Uiso 0.50 1 calc PR D 1
H36C H 0.3439 0.5722 -0.7904 0.327 Uiso 0.50 1 calc PR D 1
C32' C 0.3505(3) 0.4809(2) -0.6784(6) 0.1255(9) Uiso 0.50 1 d P D 2
H32C H 0.3568 0.4771 -0.7277 0.151 Uiso 0.50 1 calc PR D 2
H32D H 0.3297 0.4802 -0.6844 0.151 Uiso 0.50 1 calc PR D 2
C33' C 0.3746(5) 0.5143(3) -0.6568(11) 0.1364(10) Uiso 0.50 1 d PD D 2
H33C H 0.3966 0.5175 -0.6596 0.164 Uiso 0.50 1 calc PR D 2
H33D H 0.3707 0.5186 -0.6057 0.164 Uiso 0.50 1 calc PR D 2
C34' C 0.3710(5) 0.5377(4) -0.7119(13) 0.1527(11) Uiso 0.50 1 d PD D 2
H34C H 0.3512 0.5253 -0.7417 0.183 Uiso 0.50 1 calc PR D 2
H34D H 0.3689 0.5542 -0.6839 0.183 Uiso 0.50 1 calc PR D 2
C35' C 0.4005(6) 0.5541(6) -0.7630(14) 0.1746(13) Uiso 0.50 1 d PD D 2
H35C H 0.4004 0.5381 -0.7976 0.209 Uiso 0.50 1 calc PR D 2
H35D H 0.4205 0.5633 -0.7336 0.209 Uiso 0.50 1 calc PR D 2
C36' C 0.3989(8) 0.5813(7) -0.8065(17) 0.2182(16) Uiso 0.50 1 d PD D 2
H36D H 0.4085 0.5835 -0.8552 0.327 Uiso 0.50 1 calc PR D 2
H36E H 0.4108 0.6016 -0.7796 0.327 Uiso 0.50 1 calc PR D 2
H36F H 0.3764 0.5757 -0.8119 0.327 Uiso 0.50 1 calc PR D 2
C37 C 0.3449(2) 0.4927(2) -0.3601(6) 0.1091(8) Uiso 1 1 d D . .
H37A H 0.3341 0.4889 -0.3118 0.131 Uiso 1 1 calc R . .
H37B H 0.3303 0.4752 -0.3937 0.131 Uiso 1 1 calc R . .
C38 C 0.3506(2) 0.5249(2) -0.3907(6) 0.1255(9) Uiso 1 1 d D . .
H38A H 0.3603 0.5285 -0.4404 0.151 Uiso 1 1 calc R . .
H38B H 0.3658 0.5427 -0.3584 0.151 Uiso 1 1 calc R . .
C39 C 0.3177(2) 0.5245(3) -0.3949(7) 0.1364(10) Uiso 1 1 d D . .
H39A H 0.3026 0.5067 -0.4273 0.164 Uiso 1 1 calc R . .
H39B H 0.3080 0.5209 -0.3453 0.164 Uiso 1 1 calc R . .
C40 C 0.3238(3) 0.5569(3) -0.4257(7) 0.1527(11) Uiso 1 1 d D . .
H40A H 0.3314 0.5595 -0.4772 0.183 Uiso 1 1 calc R . .
H40B H 0.3405 0.5748 -0.3962 0.183 Uiso 1 1 calc R . .
C41 C 0.2911(3) 0.5572(3) -0.4221(9) 0.1746(13) Uiso 1 1 d D . .
H41A H 0.2842 0.5570 -0.3708 0.209 Uiso 1 1 calc R . .
H41B H 0.2738 0.5390 -0.4495 0.209 Uiso 1 1 calc R . .
C42 C 0.3017(4) 0.5905(4) -0.4612(10) 0.2182(16) Uiso 1 1 d D . .
H42A H 0.3113 0.6079 -0.4248 0.327 Uiso 1 1 calc R . .
H42B H 0.2829 0.5900 -0.4833 0.327 Uiso 1 1 calc R . .
H42C H 0.3176 0.5943 -0.4996 0.327 Uiso 1 1 calc R . .
C43 C 0.5454(2) 0.4817(2) -0.2544(6) 0.1091(8) Uiso 1 1 d D . .
H43A H 0.5579 0.4999 -0.2203 0.131 Uiso 1 1 calc R . .
H43B H 0.5588 0.4853 -0.2987 0.131 Uiso 1 1 calc R . .
C44 C 0.5394(3) 0.4506(2) -0.2174(6) 0.1266(9) Uiso 1 1 d D . .
H44A H 0.5601 0.4539 -0.1978 0.152 Uiso 1 1 calc R . .
H44B H 0.5247 0.4462 -0.1751 0.152 Uiso 1 1 calc R . .
C45 C 0.5250(3) 0.4216(2) -0.2675(6) 0.1353(10) Uiso 1 1 d D . .
H45A H 0.5402 0.4252 -0.3080 0.162 Uiso 1 1 calc R . .
H45B H 0.5049 0.4189 -0.2895 0.162 Uiso 1 1 calc R . .
C46 C 0.5174(3) 0.3904(2) -0.2258(7) 0.1527(11) Uiso 1 1 d D . .
H46A H 0.5376 0.3924 -0.2062 0.183 Uiso 1 1 calc R . .
H46B H 0.5030 0.3871 -0.1838 0.183 Uiso 1 1 calc R . .
C47 C 0.5012(4) 0.3611(3) -0.2779(7) 0.1735(13) Uiso 1 1 d D . .
H47A H 0.5148 0.3650 -0.3219 0.208 Uiso 1 1 calc R . .
H47B H 0.4801 0.3580 -0.2943 0.208 Uiso 1 1 calc R . .
C48 C 0.4962(4) 0.3305(3) -0.2377(9) 0.2160(16) Uiso 1 1 d D . .
H48A H 0.5154 0.3356 -0.2089 0.324 Uiso 1 1 calc R . .
H48B H 0.4923 0.3138 -0.2739 0.324 Uiso 1 1 calc R . .
H48C H 0.4776 0.3226 -0.2047 0.324 Uiso 1 1 calc R . .
C49 C 0.44221(15) 0.49970(15) -0.1795(3) 0.0536(16) Uani 1 1 d . . .
C50 C 0.45781(16) 0.53147(16) -0.1539(3) 0.0597(17) Uani 1 1 d . . .
H50A H 0.4705 0.5485 -0.1869 0.072 Uiso 1 1 calc R . .
C51 C 0.45497(16) 0.53858(16) -0.0801(3) 0.0627(18) Uani 1 1 d . . .
C52 C 0.43715(16) 0.51289(18) -0.0338(4) 0.067(2) Uani 1 1 d . . .
H52A H 0.4356 0.5173 0.0165 0.080 Uiso 1 1 calc R . .
C53 C 0.42123(15) 0.48076(17) -0.0562(3) 0.0600(18) Uani 1 1 d . . .
C54 C 0.42405(15) 0.47460(15) -0.1309(3) 0.0545(16) Uani 1 1 d . . .
H54A H 0.4134 0.4531 -0.1483 0.065 Uiso 1 1 calc R . .
C55 C 0.39965(17) 0.45268(18) -0.0039(3) 0.071(2) Uani 1 1 d . . .
C56 C 0.4069(2) 0.4619(2) 0.0777(4) 0.123(4) Uani 1 1 d . . .
H56A H 0.4300 0.4713 0.0867 0.184 Uiso 1 1 calc R . .
H56B H 0.3949 0.4427 0.1083 0.184 Uiso 1 1 calc R . .
H56C H 0.4004 0.4777 0.0902 0.184 Uiso 1 1 calc R . .
C57 C 0.36407(19) 0.4437(2) -0.0193(4) 0.094(3) Uani 1 1 d . . .
H57A H 0.3580 0.4351 -0.0692 0.141 Uiso 1 1 calc R . .
H57B H 0.3621 0.4630 -0.0145 0.141 Uiso 1 1 calc R . .
H57C H 0.3498 0.4275 0.0162 0.141 Uiso 1 1 calc R . .
C58 C 0.4029(3) 0.4232(2) -0.0186(5) 0.107(3) Uani 1 1 d . . .
H58A H 0.4253 0.4287 -0.0105 0.161 Uiso 1 1 calc R . .
H58B H 0.3968 0.4162 -0.0696 0.161 Uiso 1 1 calc R . .
H58C H 0.3888 0.4058 0.0148 0.161 Uiso 1 1 calc R . .
C59 C 0.4704(2) 0.57375(18) -0.0511(4) 0.078(2) Uani 1 1 d . . .
C60 C 0.4444(3) 0.5778(2) -0.0097(6) 0.130(4) Uani 1 1 d . . .
H60A H 0.4539 0.5999 0.0087 0.196 Uiso 1 1 calc R . .
H60B H 0.4361 0.5628 0.0317 0.196 Uiso 1 1 calc R . .
H60C H 0.4267 0.5734 -0.0434 0.196 Uiso 1 1 calc R . .
C61 C 0.4984(2) 0.5802(2) 0.0006(4) 0.102(3) Uani 1 1 d . . .
H61A H 0.5143 0.5771 -0.0262 0.152 Uiso 1 1 calc R . .
H61B H 0.4901 0.5654 0.0424 0.152 Uiso 1 1 calc R . .
H61C H 0.5085 0.6024 0.0187 0.152 Uiso 1 1 calc R . .
C62 C 0.4832(2) 0.59836(18) -0.1155(5) 0.093(3) Uani 1 1 d . . .
H62A H 0.5010 0.5976 -0.1401 0.139 Uiso 1 1 calc R . .
H62B H 0.4908 0.6201 -0.0962 0.139 Uiso 1 1 calc R . .
H62C H 0.4658 0.5929 -0.1509 0.139 Uiso 1 1 calc R . .
C63 C 0.43419(14) 0.41536(14) -0.6886(3) 0.0461(14) Uani 1 1 d . . .
C64 C 0.41195(14) 0.38277(13) -0.6850(3) 0.0450(14) Uani 1 1 d . . .
H64A H 0.4021 0.3735 -0.6393 0.054 Uiso 1 1 calc R . .
C65 C 0.40367(15) 0.36307(14) -0.7487(3) 0.0518(15) Uani 1 1 d . . .
C66 C 0.41896(17) 0.37706(16) -0.8158(3) 0.0613(18) Uani 1 1 d . . .
H66A H 0.4140 0.3642 -0.8588 0.074 Uiso 1 1 calc R . .
C67 C 0.44124(17) 0.40960(17) -0.8188(3) 0.0643(19) Uani 1 1 d . . .
H67A H 0.4514 0.4189 -0.8643 0.077 Uiso 1 1 calc R . .
C68 C 0.44902(16) 0.42905(15) -0.7564(3) 0.0574(17) Uani 1 1 d . . .
H68A H 0.4642 0.4514 -0.7595 0.069 Uiso 1 1 calc R . .
C69 C 0.37872(17) 0.32934(16) -0.7440(3) 0.0542(16) Uani 1 1 d . . .
C70 C 0.35738(17) 0.30194(17) -0.7392(3) 0.0525(15) Uani 1 1 d . . .
C71 C 0.31065(14) 0.25996(15) -0.6389(3) 0.0486(15) Uani 1 1 d . . .
C72 C 0.30684(17) 0.28469(18) -0.6107(4) 0.0632(18) Uani 1 1 d . . .
H72A H 0.3122 0.3030 -0.6401 0.076 Uiso 1 1 calc R . .
C73 C 0.29528(19) 0.2829(2) -0.5402(4) 0.078(2) Uani 1 1 d . . .
H73A H 0.2926 0.2999 -0.5219 0.094 Uiso 1 1 calc R . .
C74 C 0.2878(2) 0.2570(2) -0.4969(4) 0.085(3) Uani 1 1 d . . .
H74A H 0.2802 0.2562 -0.4482 0.101 Uiso 1 1 calc R . .
C75 C 0.2911(2) 0.2324(2) -0.5234(5) 0.098(3) Uani 1 1 d . . .
H75A H 0.2854 0.2142 -0.4934 0.118 Uiso 1 1 calc R . .
C76 C 0.30296(19) 0.23372(19) -0.5951(4) 0.071(2) Uani 1 1 d . . .
H76A H 0.3056 0.2166 -0.6130 0.085 Uiso 1 1 calc R . .
C77 C 0.29530(14) 0.25832(14) -0.7932(3) 0.0445(14) Uani 1 1 d . . .
C78 C 0.26973(16) 0.22774(15) -0.8101(4) 0.0566(16) Uani 1 1 d . . .
H78A H 0.2692 0.2093 -0.7895 0.068 Uiso 1 1 calc R . .
C79 C 0.24508(17) 0.22393(19) -0.8566(4) 0.0662(19) Uani 1 1 d . . .
H79A H 0.2279 0.2030 -0.8679 0.079 Uiso 1 1 calc R . .
C80 C 0.24576(18) 0.2506(2) -0.8861(4) 0.067(2) Uani 1 1 d . . .
H80A H 0.2289 0.2477 -0.9181 0.081 Uiso 1 1 calc R . .
C81 C 0.27012(18) 0.2812(2) -0.8707(4) 0.0651(19) Uani 1 1 d . . .
H81A H 0.2699 0.2994 -0.8910 0.078 Uiso 1 1 calc R . .
C82 C 0.29538(16) 0.28522(16) -0.8242(3) 0.0548(16) Uani 1 1 d . . .
H82A H 0.3126 0.3062 -0.8138 0.066 Uiso 1 1 calc R . .

loop_
_atom_site_aniso_label
_atom_site_aniso_U_11
_atom_site_aniso_U_22
_atom_site_aniso_U_33
_atom_site_aniso_U_23
_atom_site_aniso_U_13
_atom_site_aniso_U_12
Zn1 0.0418(4) 0.0467(5) 0.0354(4) -0.0031(3) -0.0038(3) 0.0179(3)
P1 0.0501(9) 0.0413(9) 0.0432(9) -0.0043(7) -0.0017(7) 0.0244(8)
N1 0.041(3) 0.038(3) 0.039(3) 0.001(2) 0.000(2) 0.010(2)
N2 0.044(3) 0.046(3) 0.037(3) -0.001(2) 0.000(2) 0.017(2)
N3 0.047(3) 0.049(3) 0.036(3) 0.000(2) 0.001(2) 0.019(2)
N4 0.040(3) 0.039(3) 0.043(3) -0.001(2) 0.000(2) 0.010(2)
C1 0.035(3) 0.039(3) 0.047(3) 0.002(3) -0.001(3) 0.010(3)
C2 0.036(3) 0.044(3) 0.048(3) 0.003(3) 0.006(3) 0.015(3)
C3 0.043(3) 0.041(3) 0.044(3) 0.002(3) 0.006(3) 0.015(3)
C4 0.046(3) 0.035(3) 0.035(3) 0.003(2) 0.003(3) 0.012(3)
C5 0.042(3) 0.042(3) 0.031(3) -0.001(2) 0.001(2) 0.012(3)
C6 0.048(4) 0.049(4) 0.036(3) 0.002(3) 0.002(3) 0.018(3)
C7 0.047(4) 0.069(4) 0.036(3) -0.005(3) -0.008(3) 0.023(3)
C8 0.039(3) 0.089(5) 0.041(3) -0.005(3) -0.014(3) 0.031(4)
C9 0.043(4) 0.062(4) 0.042(3) -0.001(3) -0.002(3) 0.023(3)
C10 0.051(4) 0.075(4) 0.045(4) -0.003(3) -0.004(3) 0.037(4)
C11 0.049(4) 0.058(4) 0.049(4) 0.004(3) 0.002(3) 0.028(3)
C12 0.058(4) 0.069(4) 0.050(4) 0.004(3) 0.003(3) 0.037(4)
C13 0.061(4) 0.059(4) 0.039(3) 0.001(3) 0.007(3) 0.028(3)
C14 0.052(4) 0.040(3) 0.041(3) 0.002(3) 0.003(3) 0.018(3)
C15 0.047(4) 0.042(3) 0.037(3) -0.003(3) -0.001(3) 0.012(3)
C16 0.049(4) 0.040(3) 0.039(3) 0.001(3) 0.000(3) 0.010(3)
C17 0.049(4) 0.045(4) 0.039(3) -0.005(3) -0.011(3) 0.010(3)
C18 0.043(3) 0.051(4) 0.050(4) -0.002(3) -0.018(3) 0.014(3)
C19 0.041(3) 0.043(3) 0.044(3) -0.002(3) -0.006(3) 0.012(3)
C20 0.036(3) 0.045(4) 0.055(4) 0.004(3) -0.003(3) 0.012(3)
C21 0.063(4) 0.086(5) 0.055(4) -0.011(4) 0.001(3) 0.043(4)
C22 0.080(5) 0.124(7) 0.047(4) -0.019(4) -0.017(4) 0.061(5)
C23 0.088(5) 0.093(6) 0.058(4) -0.009(4) 0.003(4) 0.058(5)
C24 0.065(5) 0.087(5) 0.042(4) -0.009(3) -0.013(3) 0.027(4)
C49 0.056(4) 0.049(4) 0.039(3) -0.006(3) -0.002(3) 0.013(3)
C50 0.059(4) 0.051(4) 0.050(4) -0.003(3) 0.007(3) 0.014(3)
C51 0.057(4) 0.060(4) 0.048(4) -0.013(3) 0.000(3) 0.012(3)
C52 0.059(4) 0.071(5) 0.042(4) -0.009(3) 0.006(3) 0.012(4)
C53 0.049(4) 0.070(5) 0.040(4) 0.002(3) -0.001(3) 0.014(3)
C54 0.052(4) 0.049(4) 0.043(3) 0.001(3) -0.008(3) 0.011(3)
C55 0.066(5) 0.071(5) 0.040(4) 0.006(3) -0.009(3) 0.007(4)
C56 0.123(8) 0.116(7) 0.035(4) 0.010(4) -0.014(4) -0.011(6)
C57 0.069(5) 0.106(7) 0.073(5) 0.016(5) 0.007(4) 0.018(5)
C58 0.132(8) 0.096(7) 0.089(6) 0.040(5) 0.024(6) 0.053(6)
C59 0.084(5) 0.057(5) 0.068(5) -0.015(4) 0.008(4) 0.017(4)
C60 0.138(9) 0.079(6) 0.141(9) -0.037(6) 0.043(7) 0.029(6)
C61 0.115(7) 0.082(6) 0.061(5) -0.021(4) -0.014(5) 0.014(5)
C62 0.117(7) 0.048(4) 0.093(6) -0.014(4) -0.003(5) 0.026(5)
C63 0.049(4) 0.045(4) 0.036(3) -0.001(3) 0.000(3) 0.018(3)
C64 0.051(4) 0.042(3) 0.035(3) 0.000(2) 0.000(3) 0.018(3)
C65 0.055(4) 0.043(4) 0.048(4) -0.003(3) -0.004(3) 0.018(3)
C66 0.071(5) 0.059(4) 0.039(4) -0.008(3) 0.005(3) 0.022(4)
C67 0.078(5) 0.064(5) 0.034(3) 0.005(3) 0.009(3) 0.024(4)
C68 0.069(4) 0.048(4) 0.038(3) 0.002(3) 0.007(3) 0.015(3)
C69 0.060(4) 0.049(4) 0.046(4) -0.003(3) -0.001(3) 0.022(4)
C70 0.063(4) 0.053(4) 0.044(4) -0.002(3) -0.003(3) 0.031(4)
C71 0.047(4) 0.059(4) 0.046(3) -0.007(3) -0.007(3) 0.030(3)
C72 0.071(5) 0.070(5) 0.058(4) -0.008(3) 0.001(3) 0.042(4)
C73 0.076(5) 0.106(7) 0.067(5) -0.025(5) -0.002(4) 0.057(5)
C74 0.099(6) 0.139(8) 0.050(4) 0.006(5) 0.014(4) 0.085(6)
C75 0.126(8) 0.123(8) 0.076(6) 0.033(5) 0.038(5) 0.085(7)
C76 0.092(6) 0.075(5) 0.060(4) 0.014(4) 0.022(4) 0.052(5)
C77 0.050(4) 0.048(4) 0.041(3) -0.007(3) 0.002(3) 0.028(3)
C78 0.061(4) 0.046(4) 0.070(4) -0.014(3) -0.007(3) 0.031(3)
C79 0.057(4) 0.070(5) 0.076(5) -0.028(4) -0.022(4) 0.035(4)
C80 0.059(5) 0.103(6) 0.049(4) -0.018(4) -0.012(3) 0.048(5)
C81 0.073(5) 0.089(6) 0.049(4) 0.015(4) 0.010(4) 0.052(5)
C82 0.059(4) 0.056(4) 0.050(4) 0.006(3) 0.001(3) 0.029(3)

loop_
_atom_type_symbol
_atom_type_description
_atom_type_scat_dispersion_real
_atom_type_scat_dispersion_imag
_atom_type_scat_source
C C 0.0033 0.0016 'International Tables Vol C Tables 4.2.6.8 and 6.1.1.4'
H H 0.0000 0.0000 'International Tables Vol C Tables 4.2.6.8 and 6.1.1.4'
N N 0.0061 0.0033 'International Tables Vol C Tables 4.2.6.8 and 6.1.1.4'
P P 0.1023 0.0942 'International Tables Vol C Tables 4.2.6.8 and 6.1.1.4'
Zn Zn 0.2839 1.4301 'International Tables Vol C Tables 4.2.6.8 and 6.1.1.4'

loop_
_geom_angle_atom_site_label_1
_geom_angle_atom_site_label_2
_geom_angle_atom_site_label_3
_geom_angle
_geom_angle_site_symmetry_1
_geom_angle_site_symmetry_3
_geom_angle_publ_flag
N2 Zn1 N4 172.17(18) . . ?
N2 Zn1 N1 87.23(18) . . ?
N4 Zn1 N1 92.67(18) . . ?
N2 Zn1 N3 91.84(18) . . ?
N4 Zn1 N3 86.99(18) . . ?
N1 Zn1 N3 170.67(18) . . ?
N2 Zn1 P1 90.65(13) . 5 ?
N4 Zn1 P1 97.17(13) . 5 ?
N1 Zn1 P1 94.00(13) . 5 ?
N3 Zn1 P1 95.29(13) . 5 ?
C70 P1 C77 102.6(3) . . ?
C70 P1 C71 101.0(3) . . ?
C77 P1 C71 102.4(3) . . ?
C70 P1 Zn1 107.9(2) . 9_554 ?
C77 P1 Zn1 115.93(18) . 9_554 ?
C71 P1 Zn1 124.2(2) . 9_554 ?
C1 N1 C4 106.1(5) . . ?
C1 N1 Zn1 124.0(4) . . ?
C4 N1 Zn1 128.6(4) . . ?
C9 N2 C6 107.7(5) . . ?
C9 N2 Zn1 123.9(4) . . ?
C6 N2 Zn1 128.2(4) . . ?
C11 N3 C14 106.8(5) . . ?
C11 N3 Zn1 123.9(4) . . ?
C14 N3 Zn1 129.2(4) . . ?
C19 N4 C16 106.7(5) . . ?
C19 N4 Zn1 123.4(4) . . ?
C16 N4 Zn1 128.5(4) . . ?
N1 C1 C20 124.4(5) . . ?
N1 C1 C2 110.7(5) . . ?
C20 C1 C2 124.8(5) . . ?
C3 C2 C1 107.5(5) . . ?
C3 C2 C25 127.1(6) . . ?
C1 C2 C25 125.2(6) . . ?
C2 C3 C4 106.3(5) . . ?
C2 C3 C21 124.0(6) . . ?
C4 C3 C21 129.7(5) . . ?
N1 C4 C5 122.9(5) . . ?
N1 C4 C3 109.3(5) . . ?
C5 C4 C3 127.8(5) . . ?
C6 C5 C4 126.4(5) . . ?
C6 C5 C63 115.7(5) . . ?
C4 C5 C63 117.8(5) . . ?
C5 C6 N2 124.2(5) . . ?
C5 C6 C7 127.8(5) . . ?
N2 C6 C7 108.0(5) . . ?
C8 C7 C6 107.9(5) . . ?
C8 C7 C22 122.7(6) . . ?
C6 C7 C22 129.3(6) . . ?
C7 C8 C31 128.8(6) . . ?
C7 C8 C9 107.2(5) . . ?
C31 C8 C9 124.0(7) . . ?
C10 C9 N2 125.9(5) . . ?
C10 C9 C8 124.9(6) . . ?
N2 C9 C8 109.1(5) . . ?
C9 C10 C11 129.4(6) . . ?
N3 C11 C10 125.0(6) . . ?
N3 C11 C12 110.7(5) . . ?
C10 C11 C12 124.3(6) . . ?
C13 C12 C11 106.7(5) . . ?
C13 C12 C37 128.3(7) . . ?
C11 C12 C37 124.9(7) . . ?
C12 C13 C14 106.5(5) . . ?
C12 C13 C23 123.3(6) . . ?
C14 C13 C23 130.2(6) . . ?
N3 C14 C15 123.4(5) . . ?
N3 C14 C13 109.2(5) . . ?
C15 C14 C13 127.3(5) . . ?
C14 C15 C16 126.2(5) . . ?
C14 C15 C49 116.5(5) . . ?
C16 C15 C49 117.3(5) . . ?
N4 C16 C15 123.3(5) . . ?
N4 C16 C17 108.5(5) . . ?
C15 C16 C17 128.2(5) . . ?
C18 C17 C16 107.5(5) . . ?
C18 C17 C24 123.1(6) . . ?
C16 C17 C24 129.4(6) . . ?
C17 C18 C19 106.8(5) . . ?
C17 C18 C43 127.5(6) . . ?
C19 C18 C43 125.7(7) . . ?
N4 C19 C20 125.1(5) . . ?
N4 C19 C18 110.5(5) . . ?
C20 C19 C18 124.4(6) . . ?
C19 C20 C1 129.7(6) . . ?
C2 C25 C26 111.7(7) . . ?
C27 C26 C25 111.8(8) . . ?
C26 C27 C28 113.8(12) . . ?
C29 C28 C27 112.7(13) . . ?
C28 C29 C30 109.5(12) . . ?
C29' C28' C27' 112.7(14) . . ?
C28' C29' C30' 109.2(14) . . ?
C8 C31 C32 115.8(8) . . ?
C31 C32 C33 110.0(9) . . ?
C32 C33 C34 116.2(12) . . ?
C35 C34 C33 110.0(13) . . ?
C34 C35 C36 110.0(13) . . ?
C35' C34' C33' 110.2(13) . . ?
C34' C35' C36' 108.4(13) . . ?
C12 C37 C38 113.5(7) . . ?
C37 C38 C39 109.4(8) . . ?
C40 C39 C38 108.9(8) . . ?
C39 C40 C41 107.9(8) . . ?
C40 C41 C42 99.9(9) . . ?
C18 C43 C44 115.2(8) . . ?
C45 C44 C43 114.3(8) . . ?
C44 C45 C46 112.0(8) . . ?
C47 C46 C45 110.3(9) . . ?
C46 C47 C48 110.0(10) . . ?
C54 C49 C50 119.6(6) . . ?
C54 C49 C15 119.6(5) . . ?
C50 C49 C15 120.9(5) . . ?
C49 C50 C51 121.1(6) . . ?
C52 C51 C50 117.2(6) . . ?
C52 C51 C59 120.6(6) . . ?
C50 C51 C59 122.3(6) . . ?
C51 C52 C53 124.1(6) . . ?
C52 C53 C54 117.1(6) . . ?
C52 C53 C55 122.7(6) . . ?
C54 C53 C55 120.1(6) . . ?
C49 C54 C53 120.9(6) . . ?
C58 C55 C56 109.0(8) . . ?
C58 C55 C53 111.4(7) . . ?
C56 C55 C53 112.6(6) . . ?
C58 C55 C57 108.6(7) . . ?
C56 C55 C57 108.1(7) . . ?
C53 C55 C57 107.0(6) . . ?
C61 C59 C60 110.7(7) . . ?
C61 C59 C62 109.5(7) . . ?
C60 C59 C62 107.8(8) . . ?
C61 C59 C51 108.7(7) . . ?
C60 C59 C51 108.9(6) . . ?
C62 C59 C51 111.2(6) . . ?
C64 C63 C68 119.5(5) . . ?
C64 C63 C5 117.9(5) . . ?
C68 C63 C5 122.6(5) . . ?
C63 C64 C65 120.9(5) . . ?
C66 C65 C64 118.9(6) . . ?
C66 C65 C69 121.6(5) . . ?
C64 C65 C69 119.5(5) . . ?
C67 C66 C65 119.8(6) . . ?
C66 C67 C68 121.2(6) . . ?
C67 C68 C63 119.7(6) . . ?
C70 C69 C65 177.5(7) . . ?
C69 C70 P1 177.3(6) . . ?
C76 C71 C72 118.8(6) . . ?
C76 C71 P1 117.6(5) . . ?
C72 C71 P1 123.7(5) . . ?
C73 C72 C71 120.6(7) . . ?
C74 C73 C72 120.8(8) . . ?
C73 C74 C75 119.7(7) . . ?
C74 C75 C76 120.7(8) . . ?
C71 C76 C75 119.5(7) . . ?
C78 C77 C82 118.3(6) . . ?
C78 C77 P1 117.7(5) . . ?
C82 C77 P1 124.1(5) . . ?
C79 C78 C77 121.0(6) . . ?
C80 C79 C78 119.6(7) . . ?
C79 C80 C81 121.9(6) . . ?
C80 C81 C82 118.8(7) . . ?
C77 C82 C81 120.5(6) . . ?

loop_
_geom_bond_atom_site_label_1
_geom_bond_atom_site_label_2
_geom_bond_distance
_geom_bond_site_symmetry_2
_geom_bond_publ_flag
Zn1 N2 2.051(4) . ?
Zn1 N4 2.051(5) . ?
Zn1 N1 2.062(5) . ?
Zn1 N3 2.080(5) . ?
Zn1 P1 2.7924(16) 5 ?
P1 C70 1.758(7) . ?
P1 C77 1.825(6) . ?
P1 C71 1.847(6) . ?
P1 Zn1 2.7927(16) 9_554 ?
N1 C1 1.362(7) . ?
N1 C4 1.385(7) . ?
N2 C9 1.378(7) . ?
N2 C6 1.395(7) . ?
N3 C11 1.358(7) . ?
N3 C14 1.375(7) . ?
N4 C19 1.367(7) . ?
N4 C16 1.392(7) . ?
C1 C20 1.391(8) . ?
C1 C2 1.437(8) . ?
C2 C3 1.351(8) . ?
C2 C25 1.514(10) . ?
C3 C4 1.465(8) . ?
C3 C21 1.489(8) . ?
C4 C5 1.414(8) . ?
C5 C6 1.391(8) . ?
C5 C63 1.510(8) . ?
C6 C7 1.477(8) . ?
C7 C8 1.348(9) . ?
C7 C22 1.497(8) . ?
C8 C31 1.466(11) . ?
C8 C9 1.474(8) . ?
C9 C10 1.355(8) . ?
C10 C11 1.397(8) . ?
C11 C12 1.440(8) . ?
C12 C13 1.363(9) . ?
C12 C37 1.500(11) . ?
C13 C14 1.462(9) . ?
C13 C23 1.506(9) . ?
C14 C15 1.414(8) . ?
C15 C16 1.413(9) . ?
C15 C49 1.505(8) . ?
C16 C17 1.452(8) . ?
C17 C18 1.362(9) . ?
C17 C24 1.521(8) . ?
C18 C19 1.437(8) . ?
C18 C43 1.496(11) . ?
C19 C20 1.386(8) . ?
C25 C26 1.532(7) . ?
C26 C27 1.521(9) . ?
C27 C28 1.524(10) . ?
C28 C29 1.505(10) . ?
C29 C30 1.550(10) . ?
C27' C28' 1.532(10) . ?
C28' C29' 1.524(10) . ?
C29' C30' 1.529(11) . ?
C31 C32 1.480(8) . ?
C32 C33 1.508(10) . ?
C33 C34 1.536(10) . ?
C34 C35 1.523(10) . ?
C35 C36 1.535(10) . ?
C33' C34' 1.562(10) . ?
C34' C35' 1.525(10) . ?
C35' C36' 1.544(10) . ?
C37 C38 1.517(8) . ?
C38 C39 1.556(8) . ?
C39 C40 1.523(9) . ?
C40 C41 1.562(9) . ?
C41 C42 1.566(9) . ?
C43 C44 1.514(8) . ?
C44 C45 1.498(8) . ?
C45 C46 1.535(9) . ?
C46 C47 1.528(9) . ?
C47 C48 1.534(9) . ?
C49 C54 1.379(8) . ?
C49 C50 1.386(9) . ?
C50 C51 1.395(9) . ?
C51 C52 1.367(9) . ?
C51 C59 1.542(9) . ?
C52 C53 1.382(9) . ?
C53 C54 1.397(8) . ?
C53 C55 1.533(9) . ?
C55 C58 1.507(12) . ?
C55 C56 1.523(9) . ?
C55 C57 1.548(11) . ?
C59 C61 1.521(12) . ?
C59 C60 1.537(12) . ?
C59 C62 1.540(11) . ?
C63 C64 1.372(8) . ?
C63 C68 1.396(8) . ?
C64 C65 1.407(8) . ?
C65 C66 1.394(8) . ?
C65 C69 1.443(9) . ?
C66 C67 1.370(9) . ?
C67 C68 1.383(9) . ?
C69 C70 1.187(8) . ?
C71 C76 1.361(9) . ?
C71 C72 1.372(9) . ?
C72 C73 1.369(10) . ?
C73 C74 1.343(11) . ?
C74 C75 1.343(11) . ?
C75 C76 1.397(10) . ?
C77 C78 1.384(8) . ?
C77 C82 1.393(8) . ?
C78 C79 1.376(9) . ?
C79 C80 1.358(10) . ?
C80 C81 1.361(10) . ?
C81 C82 1.396(9) . ?

loop_
_geom_torsion_atom_site_label_1
_geom_torsion_atom_site_label_2
_geom_torsion_atom_site_label_3
_geom_torsion_atom_site_label_4
_geom_torsion
_geom_torsion_site_symmetry_1
_geom_torsion_site_symmetry_2
_geom_torsion_site_symmetry_3
_geom_torsion_site_symmetry_4
_geom_torsion_publ_flag
N2 Zn1 N1 C1 178.3(4) . . . . ?
N4 Zn1 N1 C1 6.1(4) . . . . ?
P1 Zn1 N1 C1 -91.3(4) 5 . . . ?
N2 Zn1 N1 C4 -16.4(5) . . . . ?
N4 Zn1 N1 C4 171.5(4) . . . . ?
P1 Zn1 N1 C4 74.1(4) 5 . . . ?
N1 Zn1 N2 C9 -173.0(5) . . . . ?
N3 Zn1 N2 C9 -2.3(5) . . . . ?
P1 Zn1 N2 C9 93.1(4) 5 . . . ?
N1 Zn1 N2 C6 12.7(5) . . . . ?
N3 Zn1 N2 C6 -176.6(5) . . . . ?
P1 Zn1 N2 C6 -81.3(5) 5 . . . ?
N2 Zn1 N3 C11 3.4(5) . . . . ?
N4 Zn1 N3 C11 175.7(5) . . . . ?
P1 Zn1 N3 C11 -87.4(4) 5 . . . ?
N2 Zn1 N3 C14 179.5(5) . . . . ?
N4 Zn1 N3 C14 -8.3(5) . . . . ?
P1 Zn1 N3 C14 88.6(5) 5 . . . ?
N1 Zn1 N4 C19 -8.1(4) . . . . ?
N3 Zn1 N4 C19 -178.8(4) . . . . ?
P1 Zn1 N4 C19 86.3(4) 5 . . . ?
N1 Zn1 N4 C16 -172.7(5) . . . . ?
N3 Zn1 N4 C16 16.6(5) . . . . ?
P1 Zn1 N4 C16 -78.3(5) 5 . . . ?
C4 N1 C1 C20 -173.6(5) . . . . ?
Zn1 N1 C1 C20 -5.5(8) . . . . ?
C4 N1 C1 C2 2.4(6) . . . . ?
Zn1 N1 C1 C2 170.5(4) . . . . ?
N1 C1 C2 C3 -3.1(6) . . . . ?
C20 C1 C2 C3 172.9(5) . . . . ?
N1 C1 C2 C25 -178.7(6) . . . . ?
C20 C1 C2 C25 -2.7(9) . . . . ?
C1 C2 C3 C4 2.4(6) . . . . ?
C25 C2 C3 C4 177.9(6) . . . . ?
C1 C2 C3 C21 -175.9(6) . . . . ?
C25 C2 C3 C21 -0.4(10) . . . . ?
C1 N1 C4 C5 179.0(5) . . . . ?
Zn1 N1 C4 C5 11.6(8) . . . . ?
C1 N1 C4 C3 -0.8(6) . . . . ?
Zn1 N1 C4 C3 -168.2(4) . . . . ?
C2 C3 C4 N1 -1.0(6) . . . . ?
C21 C3 C4 N1 177.1(6) . . . . ?
C2 C3 C4 C5 179.1(5) . . . . ?
C21 C3 C4 C5 -2.8(10) . . . . ?
N1 C4 C5 C6 3.9(9) . . . . ?
C3 C4 C5 C6 -176.3(6) . . . . ?
N1 C4 C5 C63 -171.9(5) . . . . ?
C3 C4 C5 C63 8.0(8) . . . . ?
C4 C5 C6 N2 -7.7(9) . . . . ?
C63 C5 C6 N2 168.1(5) . . . . ?
C4 C5 C6 C7 170.9(6) . . . . ?
C63 C5 C6 C7 -13.2(9) . . . . ?
C9 N2 C6 C5 -179.2(5) . . . . ?
Zn1 N2 C6 C5 -4.1(8) . . . . ?
C9 N2 C6 C7 1.8(6) . . . . ?
Zn1 N2 C6 C7 177.0(4) . . . . ?
C5 C6 C7 C8 179.8(6) . . . . ?
N2 C6 C7 C8 -1.3(7) . . . . ?
C5 C6 C7 C22 -2.8(11) . . . . ?
N2 C6 C7 C22 176.0(7) . . . . ?
C6 C7 C8 C31 -179.5(7) . . . . ?
C22 C7 C8 C31 2.9(12) . . . . ?
C6 C7 C8 C9 0.3(7) . . . . ?
C22 C7 C8 C9 -177.3(6) . . . . ?
C6 N2 C9 C10 175.9(6) . . . . ?
Zn1 N2 C9 C10 0.5(9) . . . . ?
C6 N2 C9 C8 -1.7(7) . . . . ?
Zn1 N2 C9 C8 -177.0(4) . . . . ?
C7 C8 C9 C10 -176.8(6) . . . . ?
C31 C8 C9 C10 3.0(11) . . . . ?
C7 C8 C9 N2 0.8(7) . . . . ?
C31 C8 C9 N2 -179.4(6) . . . . ?
N2 C9 C10 C11 1.2(11) . . . . ?
C8 C9 C10 C11 178.4(7) . . . . ?
C14 N3 C11 C10 -179.8(6) . . . . ?
Zn1 N3 C11 C10 -3.1(9) . . . . ?
C14 N3 C11 C12 0.3(7) . . . . ?
Zn1 N3 C11 C12 177.1(4) . . . . ?
C9 C10 C11 N3 0.3(11) . . . . ?
C9 C10 C11 C12 -179.9(7) . . . . ?
N3 C11 C12 C13 1.0(7) . . . . ?
C10 C11 C12 C13 -178.9(6) . . . . ?
N3 C11 C12 C37 -177.2(6) . . . . ?
C10 C11 C12 C37 2.9(11) . . . . ?
C11 C12 C13 C14 -1.8(7) . . . . ?
C37 C12 C13 C14 176.4(7) . . . . ?
C11 C12 C13 C23 179.4(6) . . . . ?
C37 C12 C13 C23 -2.5(11) . . . . ?
C11 N3 C14 C15 175.7(5) . . . . ?
Zn1 N3 C14 C15 -0.9(8) . . . . ?
C11 N3 C14 C13 -1.4(6) . . . . ?
Zn1 N3 C14 C13 -177.9(4) . . . . ?
C12 C13 C14 N3 2.0(7) . . . . ?
C23 C13 C14 N3 -179.3(6) . . . . ?
C12 C13 C14 C15 -174.9(6) . . . . ?
C23 C13 C14 C15 3.8(11) . . . . ?
N3 C14 C15 C16 7.1(9) . . . . ?
C13 C14 C15 C16 -176.3(6) . . . . ?
N3 C14 C15 C49 -171.6(5) . . . . ?
C13 C14 C15 C49 4.9(9) . . . . ?
C19 N4 C16 C15 176.9(5) . . . . ?
Zn1 N4 C16 C15 -16.5(8) . . . . ?
C19 N4 C16 C17 -2.3(6) . . . . ?
Zn1 N4 C16 C17 164.4(4) . . . . ?
C14 C15 C16 N4 1.7(9) . . . . ?
C49 C15 C16 N4 -179.6(5) . . . . ?
C14 C15 C16 C17 -179.4(6) . . . . ?
C49 C15 C16 C17 -0.6(9) . . . . ?
N4 C16 C17 C18 2.8(7) . . . . ?
C15 C16 C17 C18 -176.3(6) . . . . ?
N4 C16 C17 C24 -177.0(6) . . . . ?
C15 C16 C17 C24 3.9(10) . . . . ?
C16 C17 C18 C19 -2.2(7) . . . . ?
C24 C17 C18 C19 177.7(6) . . . . ?
C16 C17 C18 C43 178.8(6) . . . . ?
C24 C17 C18 C43 -1.3(11) . . . . ?
C16 N4 C19 C20 177.4(5) . . . . ?
Zn1 N4 C19 C20 9.9(8) . . . . ?
C16 N4 C19 C18 0.9(6) . . . . ?
Zn1 N4 C19 C18 -166.6(4) . . . . ?
C17 C18 C19 N4 0.8(7) . . . . ?
C43 C18 C19 N4 179.9(6) . . . . ?
C17 C18 C19 C20 -175.6(6) . . . . ?
C43 C18 C19 C20 3.4(10) . . . . ?
N4 C19 C20 C1 -7.5(10) . . . . ?
C18 C19 C20 C1 168.4(6) . . . . ?
N1 C1 C20 C19 5.0(10) . . . . ?
C2 C1 C20 C19 -170.4(6) . . . . ?
C3 C2 C25 C26 -80.9(10) . . . . ?
C1 C2 C25 C26 93.8(9) . . . . ?
C2 C25 C26 C27 176.2(17) . . . . ?
C25 C26 C27 C28 163.2(17) . . . . ?
C26 C27 C28 C29 61(3) . . . . ?
C27 C28 C29 C30 176(2) . . . . ?
C27' C28' C29' C30' 179(4) . . . . ?
C7 C8 C31 C32 -79.8(11) . . . . ?
C9 C8 C31 C32 100.5(9) . . . . ?
C8 C31 C32 C33 -78.0(15) . . . . ?
C31 C32 C33 C34 173.8(14) . . . . ?
C32 C33 C34 C35 72(3) . . . . ?
C33 C34 C35 C36 178(2) . . . . ?
C33' C34' C35' C36' -170(2) . . . . ?
C13 C12 C37 C38 92.7(10) . . . . ?
C11 C12 C37 C38 -89.5(10) . . . . ?
C12 C37 C38 C39 -177.5(9) . . . . ?
C37 C38 C39 C40 180.0(10) . . . . ?
C38 C39 C40 C41 -174.5(11) . . . . ?
C39 C40 C41 C42 -175.7(12) . . . . ?
C17 C18 C43 C44 77.6(10) . . . . ?
C19 C18 C43 C44 -101.2(9) . . . . ?
C18 C43 C44 C45 67.1(13) . . . . ?
C43 C44 C45 C46 -176.3(10) . . . . ?
C44 C45 C46 C47 177.0(12) . . . . ?
C45 C46 C47 C48 175.4(12) . . . . ?
C14 C15 C49 C54 89.0(8) . . . . ?
C16 C15 C49 C54 -89.9(7) . . . . ?
C14 C15 C49 C50 -90.0(7) . . . . ?
C16 C15 C49 C50 91.1(8) . . . . ?
C54 C49 C50 C51 -1.2(11) . . . . ?
C15 C49 C50 C51 177.8(6) . . . . ?
C49 C50 C51 C52 2.2(11) . . . . ?
C49 C50 C51 C59 -176.5(7) . . . . ?
C50 C51 C52 C53 -2.0(11) . . . . ?
C59 C51 C52 C53 176.7(7) . . . . ?
C51 C52 C53 C54 0.6(11) . . . . ?
C51 C52 C53 C55 -175.9(7) . . . . ?
C50 C49 C54 C53 -0.2(10) . . . . ?
C15 C49 C54 C53 -179.2(6) . . . . ?
C52 C53 C54 C49 0.5(10) . . . . ?
C55 C53 C54 C49 177.1(6) . . . . ?
C52 C53 C55 C58 -143.0(8) . . . . ?
C54 C53 C55 C58 40.5(9) . . . . ?
C52 C53 C55 C56 -20.2(11) . . . . ?
C54 C53 C55 C56 163.3(8) . . . . ?
C52 C53 C55 C57 98.4(8) . . . . ?
C54 C53 C55 C57 -78.1(9) . . . . ?
C52 C51 C59 C61 70.9(9) . . . . ?
C50 C51 C59 C61 -110.5(8) . . . . ?
C52 C51 C59 C60 -49.8(11) . . . . ?
C50 C51 C59 C60 128.8(9) . . . . ?
C52 C51 C59 C62 -168.4(7) . . . . ?
C50 C51 C59 C62 10.2(11) . . . . ?
C6 C5 C63 C64 -77.3(7) . . . . ?
C4 C5 C63 C64 98.9(6) . . . . ?
C6 C5 C63 C68 99.7(7) . . . . ?
C4 C5 C63 C68 -84.1(7) . . . . ?
C68 C63 C64 C65 -0.6(9) . . . . ?
C5 C63 C64 C65 176.5(6) . . . . ?
C63 C64 C65 C66 1.3(9) . . . . ?
C63 C64 C65 C69 -176.1(6) . . . . ?
C64 C65 C66 C67 -1.1(10) . . . . ?
C69 C65 C66 C67 176.3(7) . . . . ?
C65 C66 C67 C68 0.1(11) . . . . ?
C66 C67 C68 C63 0.6(11) . . . . ?
C64 C63 C68 C67 -0.3(10) . . . . ?
C5 C63 C68 C67 -177.3(6) . . . . ?
C70 P1 C71 C76 -140.1(6) . . . . ?
C77 P1 C71 C76 114.2(6) . . . . ?
Zn1 P1 C71 C76 -19.4(6) 9_554 . . . ?
C70 P1 C71 C72 37.6(6) . . . . ?
C77 P1 C71 C72 -68.2(6) . . . . ?
Zn1 P1 C71 C72 158.2(5) 9_554 . . . ?
C76 C71 C72 C73 -0.5(10) . . . . ?
P1 C71 C72 C73 -178.1(5) . . . . ?
C71 C72 C73 C74 0.7(12) . . . . ?
C72 C73 C74 C75 -1.1(13) . . . . ?
C73 C74 C75 C76 1.4(14) . . . . ?
C72 C71 C76 C75 0.7(11) . . . . ?
P1 C71 C76 C75 178.5(6) . . . . ?
C74 C75 C76 C71 -1.2(14) . . . . ?
C70 P1 C77 C78 169.7(5) . . . . ?
C71 P1 C77 C78 -85.8(5) . . . . ?
Zn1 P1 C77 C78 52.4(5) 9_554 . . . ?
C70 P1 C77 C82 -9.4(6) . . . . ?
C71 P1 C77 C82 95.0(5) . . . . ?
Zn1 P1 C77 C82 -126.7(5) 9_554 . . . ?
C82 C77 C78 C79 0.3(9) . . . . ?
P1 C77 C78 C79 -178.9(5) . . . . ?
C77 C78 C79 C80 -0.3(10) . . . . ?
C78 C79 C80 C81 -0.4(11) . . . . ?
C79 C80 C81 C82 1.2(10) . . . . ?
C78 C77 C82 C81 0.5(9) . . . . ?
P1 C77 C82 C81 179.6(5) . . . . ?
C80 C81 C82 C77 -1.2(9) . . . . ?
